data_1529787
loop_
_publ_author_name
'Dago, A.M.'
'Pushcharovskii, D.Yu.'
'Pobedimskaya, E.A.'
'Belov, N.V.'

_publ_section_title
;
 Crystal structure of gamma-K Er (P O3)4, a new modification of the
 rare-earth metaphosphates K Tr (P O3)4
;
_journal_name_full 'Doklady Akademii Nauk SSSR'
_journal_page_first 1392
_journal_page_last 1395
_journal_volume 251
_journal_year 1980
_chemical_formula_sum 'Er K O12 P4'
_chemical_name_systematic 'K Er (P O3)4'
_space_group_IT_number 14
_symmetry_space_group_name_Hall '-P 2ybc'
_symmetry_space_group_name_H-M 'P 1 21/c 1'
_cell_angle_alpha 90
_cell_angle_beta 128.89
_cell_angle_gamma 90
_cell_formula_units_Z 4
_cell_length_a 10.8
_cell_length_b 8.859
_cell_length_c 12.7
_cell_volume 945.777
_citation_journal_id_ASTM DANKAS
_cod_data_source_file Dago_DANKAS_1980_564.cif
_cod_data_source_block Er1K1O12P4
_cod_original_cell_volume 945.7768
_cod_original_formula_sum 'Er1 K1 O12 P4'
_cod_database_code 1529787

loop_
_symmetry_equiv_pos_as_xyz
x,y,z
-x,y+1/2,-z+1/2
-x,-y,-z
x,-y-1/2,z-1/2

loop_
_atom_site_label
_atom_site_type_symbol
_atom_site_fract_x
_atom_site_fract_y
_atom_site_fract_z
_atom_site_occupancy
_atom_site_U_iso_or_equiv
O4 O-2 0.435 0.411 0.644 1 0.0
O1 O-2 0.202 0.336 0.684 1 0.0
P1 P+5 0.3036 0.3899 0.8233 1 0.0
O12 O-2 0.072 0.741 0.565 1 0.0
P2 P+5 0.1116 0.5933 0.8514 1 0.0
Er1 Er+3 0.1842 0.2716 0.5003 1 0.0
O7 O-2 0.225 0.707 0.975 1 0.0
O10 O-2 0.234 0.546 0.829 1 0.0
P4 P+5 0.178 0.671 0.5414 1 0.0
O11 O-2 0.358 0.41 0.163 1 0.0
P3 P+5 0.4807 0.5228 0.7537 1 0.0
O2 O-2 0.464 0.449 0.859 1 0.0
O8 O-2 0.022 0.318 0.266 1 0.0
O3 O-2 0.351 0.656 0.688 1 0.0
O6 O-2 0.067 0.459 0.903 1 0.0
K1 K+1 0.2548 0.5667 0.2969 1 0.0
O5 O-2 0.34 0.286 0.939 1 0.0
O9 O-2 0.129 0.532 0.459 1 0.0
